data_7201710
loop_
_publ_author_name
'Dobrzycki, Lukasz'
'Wo\'zniak, Krzysztof'

_publ_section_title
;
 Inorganic--organic hybrid salts of diaminobenzenes and related cations
;
_journal_issue 5
_journal_name_full CrystEngComm
_journal_page_first 577
_journal_paper_doi 10.1039/b713261a
_journal_volume 10
_journal_year 2008
_chemical_formula_sum 'C6 H6 Bi Cl4 N3'
_chemical_formula_weight 470.92
_chemical_name_systematic
;
?
;
_space_group_IT_number 2
_symmetry_cell_setting triclinic
_symmetry_space_group_name_Hall '-P 1'
_symmetry_space_group_name_H-M 'P -1'
_atom_sites_solution_hydrogens geom
_atom_sites_solution_primary direct
_atom_sites_solution_secondary difmap
_audit_creation_method SHELXL-97
_cell_angle_alpha 82.378(6)
_cell_angle_beta 79.922(5)
_cell_angle_gamma 84.856(6)
_cell_formula_units_Z 2
_cell_length_a 7.4183(5)
_cell_length_b 8.2559(6)
_cell_length_c 10.1905(7)
_cell_measurement_temperature 200(2)
_cell_volume 607.64(7)
_computing_cell_refinement
;
CrysAlis RED, Oxford Diffraction Ltd.,
Version 1.171.28cycle2 beta (release 25-10-2005 CrysAlis171 .NET)
(compiled Oct 25 2005,08:50:05)
;
_computing_data_collection
;
CrysAlis CCD, Oxford Diffraction Ltd.,
Version 1.171.28cycle2 beta (release 25-10-2005 CrysAlis171 .NET)
(compiled Oct 25 2005,08:50:05)
;
_computing_data_reduction
;
CrysAlis RED, Oxford Diffraction Ltd.,
Version 1.171.28cycle2 beta (release 25-10-2005 CrysAlis171 .NET)
(compiled Oct 25 2005,08:50:05)
;
_computing_molecular_graphics Diamond
_computing_publication_material SHELXTL-97
_computing_structure_refinement 'SHELXL-97 (Sheldrick, 1997)'
_computing_structure_solution 'SHELXS-97 (Sheldrick, 1990)'
_diffrn_ambient_temperature 200(2)
_diffrn_detector_area_resol_mean 8.6479
_diffrn_measured_fraction_theta_full 0.983
_diffrn_measured_fraction_theta_max 0.961
_diffrn_measurement_device_type KM4CCD
_diffrn_measurement_method 'omega scan'
_diffrn_radiation_monochromator graphite
_diffrn_radiation_source 'fine-focus sealed tube'
_diffrn_radiation_type MoK\a
_diffrn_radiation_wavelength 0.71073
_diffrn_reflns_av_R_equivalents 0.0219
_diffrn_reflns_av_sigmaI/netI 0.0247
_diffrn_reflns_limit_h_max 10
_diffrn_reflns_limit_h_min -9
_diffrn_reflns_limit_k_max 11
_diffrn_reflns_limit_k_min -11
_diffrn_reflns_limit_l_max 14
_diffrn_reflns_limit_l_min -13
_diffrn_reflns_number 10541
_diffrn_reflns_theta_full 28.00
_diffrn_reflns_theta_max 29.99
_diffrn_reflns_theta_min 2.80
_diffrn_standards_decay_% 2
_diffrn_standards_number '1 frame'
_exptl_absorpt_coefficient_mu 15.352
_exptl_absorpt_correction_T_max 0.35
_exptl_absorpt_correction_T_min 0.03
_exptl_absorpt_correction_type analytical
_exptl_absorpt_process_details
;
CrysAlis RED, Oxford Diffraction Ltd.,
Version 1.171.28cycle2 beta (release 25-10-2005 CrysAlis171 .NET)
(compiled Oct 25 2005,08:50:05)
Analytical numeric absorption correction using a multifaceted crystal
model based on expressions derived by R.C. Clark & J.S. Reid.
;
_exptl_crystal_colour colourless
_exptl_crystal_density_diffrn 2.574
_exptl_crystal_density_method 'not measured'
_exptl_crystal_description prismatic
_exptl_crystal_F_000 428
_exptl_crystal_size_max 0.55
_exptl_crystal_size_mid 0.22
_exptl_crystal_size_min 0.08
_refine_diff_density_max 2.812
_refine_diff_density_min -1.212
_refine_diff_density_rms 0.222
_refine_ls_extinction_method none
_refine_ls_goodness_of_fit_ref 1.156
_refine_ls_hydrogen_treatment constr
_refine_ls_matrix_type full
_refine_ls_number_parameters 127
_refine_ls_number_reflns 3410
_refine_ls_number_restraints 0
_refine_ls_restrained_S_all 1.156
_refine_ls_R_factor_all 0.0325
_refine_ls_R_factor_gt 0.0245
_refine_ls_shift/su_max 0.001
_refine_ls_shift/su_mean 0.000
_refine_ls_structure_factor_coef Fsqd
_refine_ls_weighting_details 'calc w=1/[\s^2^(Fo^2^)+(0.0399P)^2^+1.3723P] where P=(Fo^2^+2Fc^2^)/3'
_refine_ls_weighting_scheme calc
_refine_ls_wR_factor_gt 0.0621
_refine_ls_wR_factor_ref 0.0753
_reflns_number_gt 3025
_reflns_number_total 3410
_reflns_threshold_expression >2sigma(I)
_cod_data_source_file b713261a.txt
_cod_data_source_block 9+BiCl4
_cod_depositor_comments
;
The following automatic conversions were performed:
'_symmetry_cell_setting' value 'Triclinic' changed to 'triclinic'
according to '/home/saulius/struct/CIF-dictionaries/cif_core.dic'
dictionary named 'cif_core.dic' version 2.4.1 from 2010-06-29.

Automatic conversion script
Id: cif_fix_enum 1527 2010-12-29 10:47:43Z saulius 
;
_cod_original_sg_symbol_H-M P-1
_cod_database_code 7201710

loop_
_symmetry_equiv_pos_as_xyz
'x, y, z'
'-x, -y, -z'

loop_
_atom_site_label
_atom_site_type_symbol
_atom_site_fract_x
_atom_site_fract_y
_atom_site_fract_z
_atom_site_U_iso_or_equiv
_atom_site_adp_type
_atom_site_occupancy
_atom_site_symmetry_multiplicity
_atom_site_calc_flag
_atom_site_refinement_flags
_atom_site_disorder_assembly
_atom_site_disorder_group
Bi1 Bi 0.21749(2) 0.08332(3) 0.087263(18) 0.02522(7) Uani 1 1 d . . .
Cl1 Cl -0.08743(19) 0.22437(18) 0.00341(14) 0.0326(3) Uani 1 1 d . . .
Cl2 Cl 0.52589(19) -0.0844(2) 0.17416(13) 0.0382(3) Uani 1 1 d . . .
Cl3 Cl 0.0612(2) 0.0335(3) 0.32701(15) 0.0472(4) Uani 1 1 d . . .
Cl4 Cl 0.3256(3) 0.3532(2) 0.1110(2) 0.0497(4) Uani 1 1 d . . .
N1 N 0.6555(7) 0.2370(6) 0.3059(5) 0.0347(10) Uani 1 1 d . . .
H1 H 0.6597 0.2250 0.2209 0.042 Uiso 1 1 calc R . .
N2 N 0.6095(7) 0.1895(7) 0.5143(5) 0.0340(11) Uani 1 1 d . . .
H2 H 0.5780 0.1401 0.5961 0.041 Uiso 1 1 calc R . .
N3 N 0.5914(7) 0.1276(7) 0.4064(5) 0.0370(11) Uani 1 1 d . . .
C1 C 0.7141(7) 0.3695(8) 0.3476(6) 0.0329(12) Uani 1 1 d . . .
C2 C 0.6817(7) 0.3375(8) 0.4877(6) 0.0327(12) Uani 1 1 d . . .
C3 C 0.7219(9) 0.4526(10) 0.5688(8) 0.0466(17) Uani 1 1 d . . .
H3 H 0.7020 0.4325 0.6640 0.056 Uiso 1 1 calc R . .
C4 C 0.7918(10) 0.5957(10) 0.5006(10) 0.057(2) Uani 1 1 d . . .
H4 H 0.8195 0.6770 0.5504 0.068 Uiso 1 1 calc R . .
C5 C 0.8232(10) 0.6244(10) 0.3593(10) 0.058(2) Uani 1 1 d . . .
H5 H 0.8714 0.7246 0.3172 0.069 Uiso 1 1 calc R . .
C6 C 0.7870(9) 0.5138(9) 0.2806(8) 0.0469(16) Uani 1 1 d . . .
H6 H 0.8101 0.5340 0.1854 0.056 Uiso 1 1 calc R . .

loop_
_atom_site_aniso_label
_atom_site_aniso_U_11
_atom_site_aniso_U_22
_atom_site_aniso_U_33
_atom_site_aniso_U_23
_atom_site_aniso_U_13
_atom_site_aniso_U_12
Bi1 0.01908(9) 0.03703(12) 0.01856(9) -0.00112(7) -0.00246(6) -0.00111(7)
Cl1 0.0298(6) 0.0363(7) 0.0305(6) 0.0011(5) -0.0076(5) 0.0026(5)
Cl2 0.0303(6) 0.0606(9) 0.0183(5) 0.0031(6) -0.0011(5) 0.0093(6)
Cl3 0.0352(7) 0.0739(12) 0.0239(6) 0.0063(7) 0.0033(5) 0.0095(7)
Cl4 0.0588(10) 0.0404(8) 0.0551(10) -0.0022(7) -0.0231(8) -0.0095(8)
N1 0.035(2) 0.036(3) 0.030(2) -0.005(2) -0.002(2) 0.002(2)
N2 0.028(2) 0.047(3) 0.022(2) 0.005(2) -0.0008(18) 0.005(2)
N3 0.034(2) 0.048(3) 0.027(2) 0.000(2) -0.0038(19) 0.000(2)
C1 0.022(2) 0.043(3) 0.029(3) 0.004(2) -0.003(2) 0.005(2)
C2 0.022(2) 0.046(3) 0.028(3) -0.001(2) -0.007(2) 0.008(2)
C3 0.028(3) 0.064(5) 0.049(4) -0.019(3) -0.012(3) 0.014(3)
C4 0.030(3) 0.051(4) 0.092(6) -0.020(4) -0.016(4) 0.007(3)
C5 0.034(3) 0.045(4) 0.089(6) 0.005(4) -0.011(4) 0.004(3)
C6 0.036(3) 0.049(4) 0.050(4) 0.012(3) -0.005(3) -0.001(3)

loop_
_atom_type_symbol
_atom_type_description
_atom_type_scat_dispersion_real
_atom_type_scat_dispersion_imag
_atom_type_scat_source
C C 0.0033 0.0016 'International Tables Vol C Tables 4.2.6.8 and 6.1.1.4'
H H 0.0000 0.0000 'International Tables Vol C Tables 4.2.6.8 and 6.1.1.4'
N N 0.0061 0.0033 'International Tables Vol C Tables 4.2.6.8 and 6.1.1.4'
Cl Cl 0.1484 0.1585 'International Tables Vol C Tables 4.2.6.8 and 6.1.1.4'
Bi Bi -4.1077 10.2566 'International Tables Vol C Tables 4.2.6.8 and 6.1.1.4'

loop_
_geom_angle_atom_site_label_1
_geom_angle_atom_site_label_2
_geom_angle_atom_site_label_3
_geom_angle
_geom_angle_site_symmetry_1
_geom_angle_site_symmetry_3
_geom_angle_publ_flag
Cl4 Bi1 Cl3 94.72(7) . . ?
Cl4 Bi1 Cl1 91.94(5) . . ?
Cl3 Bi1 Cl1 93.00(5) . . ?
Cl4 Bi1 Cl2 91.98(6) . . ?
Cl3 Bi1 Cl2 86.38(5) . . ?
Cl1 Bi1 Cl2 176.06(5) . . ?
Cl4 Bi1 Cl2 88.43(6) . 2_655 ?
Cl3 Bi1 Cl2 165.97(5) . 2_655 ?
Cl1 Bi1 Cl2 100.56(4) . 2_655 ?
Cl2 Bi1 Cl2 79.84(4) . 2_655 ?
Bi1 Cl2 Bi1 100.16(4) . 2_655 ?
N3 N1 C1 113.0(5) . . ?
N3 N1 H1 123.5 . . ?
C1 N1 H1 123.5 . . ?
N3 N2 C2 113.1(5) . . ?
N3 N2 H2 123.4 . . ?
C2 N2 H2 123.4 . . ?
N2 N3 N1 104.7(5) . . ?
N1 C1 C6 133.6(6) . . ?
N1 C1 C2 104.1(5) . . ?
C6 C1 C2 122.3(6) . . ?
N2 C2 C1 105.0(5) . . ?
N2 C2 C3 134.1(6) . . ?
C1 C2 C3 120.9(6) . . ?
C4 C3 C2 115.9(7) . . ?
C4 C3 H3 122.0 . . ?
C2 C3 H3 122.0 . . ?
C3 C4 C5 121.9(8) . . ?
C3 C4 H4 119.0 . . ?
C5 C4 H4 119.0 . . ?
C6 C5 C4 122.6(8) . . ?
C6 C5 H5 118.7 . . ?
C4 C5 H5 118.7 . . ?
C5 C6 C1 116.4(7) . . ?
C5 C6 H6 121.8 . . ?
C1 C6 H6 121.8 . . ?

loop_
_geom_bond_atom_site_label_1
_geom_bond_atom_site_label_2
_geom_bond_distance
_geom_bond_site_symmetry_2
_geom_bond_publ_flag
Bi1 Cl4 2.4897(17) . ?
Bi1 Cl3 2.5119(15) . ?
Bi1 Cl1 2.6727(13) . ?
Bi1 Cl2 2.7840(14) . ?
Bi1 Cl2 2.9905(14) 2_655 ?
Cl2 Bi1 2.9905(14) 2_655 ?
N1 N3 1.323(7) . ?
N1 C1 1.356(8) . ?
N1 H1 0.8800 . ?
N2 N3 1.305(7) . ?
N2 C2 1.354(8) . ?
N2 H2 0.8800 . ?
C1 C6 1.396(9) . ?
C1 C2 1.400(8) . ?
C2 C3 1.421(9) . ?
C3 C4 1.383(12) . ?
C3 H3 0.9500 . ?
C4 C5 1.409(13) . ?
C4 H4 0.9500 . ?
C5 C6 1.365(12) . ?
C5 H5 0.9500 . ?
C6 H6 0.9500 . ?

loop_
_geom_hbond_atom_site_label_D
_geom_hbond_atom_site_label_H
_geom_hbond_atom_site_label_A
_geom_hbond_distance_DH
_geom_hbond_distance_HA
_geom_hbond_distance_DA
_geom_hbond_angle_DHA
_geom_hbond_site_symmetry_A
N1 H1 Cl1 0.88 2.64 3.338(5) 136.8 1_655
N1 H1 Cl2 0.88 2.95 3.409(5) 114.7 .
N1 H1 Cl4 0.88 2.95 3.411(6) 114.5 .
N2 H2 Cl2 0.88 2.33 3.186(5) 163.9 2_656
N2 H2 N3 0.88 2.64 3.074(8) 111.2 2_656

loop_
_geom_torsion_atom_site_label_1
_geom_torsion_atom_site_label_2
_geom_torsion_atom_site_label_3
_geom_torsion_atom_site_label_4
_geom_torsion
_geom_torsion_site_symmetry_1
_geom_torsion_site_symmetry_2
_geom_torsion_site_symmetry_3
_geom_torsion_site_symmetry_4
_geom_torsion_publ_flag
Cl4 Bi1 Cl2 Bi1 -88.05(6) . . . 2_655 ?
Cl3 Bi1 Cl2 Bi1 177.34(7) . . . 2_655 ?
Cl1 Bi1 Cl2 Bi1 96.3(6) . . . 2_655 ?
Cl2 Bi1 Cl2 Bi1 0.0 2_655 . . 2_655 ?
C2 N2 N3 N1 0.7(6) . . . . ?
C1 N1 N3 N2 -0.3(7) . . . . ?
N3 N1 C1 C6 -178.5(6) . . . . ?
N3 N1 C1 C2 -0.2(6) . . . . ?
N3 N2 C2 C1 -0.9(6) . . . . ?
N3 N2 C2 C3 177.9(6) . . . . ?
N1 C1 C2 N2 0.6(6) . . . . ?
C6 C1 C2 N2 179.1(5) . . . . ?
N1 C1 C2 C3 -178.4(5) . . . . ?
C6 C1 C2 C3 0.1(9) . . . . ?
N2 C2 C3 C4 -178.0(6) . . . . ?
C1 C2 C3 C4 0.7(8) . . . . ?
C2 C3 C4 C5 -0.7(10) . . . . ?
C3 C4 C5 C6 0.0(11) . . . . ?
C4 C5 C6 C1 0.8(10) . . . . ?
N1 C1 C6 C5 177.2(6) . . . . ?
C2 C1 C6 C5 -0.8(9) . . . . ?
